data_4125779
loop_
_publ_author_name
'Raut, Vivek S.'
'Jean, Marion'
'Vanthuyne, Nicolas'
'Roussel, Christian'
'Constantieux, Thierry'
'Bressy, Cyril'
'Bugaut, Xavier'
'Bonne, Damien'
'Rodriguez, Jean'

_publ_section_title
;
 Enantioselective Syntheses of Furan Atropisomers by an Oxidative
 Central-to-Axial Chirality Conversion Strategy.
;
_journal_issue 6
_journal_name_full 'Journal of the American Chemical Society'
_journal_page_first 2140
_journal_page_last 2143
_journal_paper_doi 10.1021/jacs.6b11079
_journal_volume 139
_journal_year 2017
_chemical_absolute_configuration ad
_chemical_formula_moiety 'C22 H15 N O6, C2 H3 N'
_chemical_formula_sum 'C24 H18 N2 O6'
_chemical_formula_weight 430.40
_space_group_crystal_system monoclinic
_space_group_IT_number 4
_space_group_name_Hall 'P 2yb'
_space_group_name_H-M_alt 'P 1 21 1'
_symmetry_space_group_name_Hall 'P 2yb'
_symmetry_space_group_name_H-M 'P 1 21 1'
_atom_sites_solution_hydrogens geom
_atom_sites_solution_primary direct
_audit_creation_date 2016-02-29
_audit_creation_method
;
Olex2 1.2
(compiled 2016.02.16 svn.r3265 for OlexSys, GUI svn.r5155)
;
_cell_angle_alpha 90
_cell_angle_beta 95.0908(6)
_cell_angle_gamma 90
_cell_formula_units_Z 2
_cell_length_a 7.25525(5)
_cell_length_b 19.25052(14)
_cell_length_c 7.53413(5)
_cell_measurement_reflns_used 12933
_cell_measurement_temperature 293
_cell_measurement_theta_max 68.7850
_cell_measurement_theta_min 5.8780
_cell_volume 1048.121(13)
_computing_cell_refinement
;
CrysAlisPro, Agilent Technologies,
Version 1.171.37.35 (release 13-08-2014 CrysAlis171 .NET)
(compiled Aug 13 2014,18:06:01)
;
_computing_data_collection
;
CrysAlisPro, Agilent Technologies,
Version 1.171.37.35 (release 13-08-2014 CrysAlis171 .NET)
(compiled Aug 13 2014,18:06:01)
;
_computing_data_reduction
;
CrysAlisPro, Agilent Technologies,
Version 1.171.37.35 (release 13-08-2014 CrysAlis171 .NET)
(compiled Aug 13 2014,18:06:01)
;
_computing_molecular_graphics 'Olex2 (Dolomanov et al., 2009)'
_computing_publication_material 'Olex2 (Dolomanov et al., 2009)'
_computing_structure_refinement 'ShelXL (Sheldrick, 2015)'
_computing_structure_solution 'ShelXS (Sheldrick, 2008)'
_diffrn_ambient_temperature 293
_diffrn_detector 'CCD plate'
_diffrn_detector_area_resol_mean 5.3048
_diffrn_detector_type AtlasS2
_diffrn_measured_fraction_theta_full 0.999
_diffrn_measured_fraction_theta_max 0.997
_diffrn_measurement_details
;
#__ type_ start__ end____ width___ exp.time_
  1 omega -124.00    6.00   1.0000    1.0000
omega____ theta____ kappa____ phi______ frames
    -      -36.6014  -38.0000   30.0000 130

#__ type_ start__ end____ width___ exp.time_
  2 omega -125.00    3.00   1.0000    1.0000
omega____ theta____ kappa____ phi______ frames
    -      -36.6014  -57.0000    0.0000 128

#__ type_ start__ end____ width___ exp.time_
  3 omega -124.00    6.00   1.0000    1.0000
omega____ theta____ kappa____ phi______ frames
    -      -36.6014  -38.0000   90.0000 130

#__ type_ start__ end____ width___ exp.time_
  4 omega -128.00  -79.00   1.0000    1.0000
omega____ theta____ kappa____ phi______ frames
    -      -36.6014  -99.0000 -150.0000 49

#__ type_ start__ end____ width___ exp.time_
  5 omega  -50.00   51.00   1.0000    1.0000
omega____ theta____ kappa____ phi______ frames
    -      -36.6014   38.0000  -90.0000 101

#__ type_ start__ end____ width___ exp.time_
  6 omega   23.00  101.00   1.0000    1.0000
omega____ theta____ kappa____ phi______ frames
    -       36.6014 -125.0000    0.0000 78

#__ type_ start__ end____ width___ exp.time_
  7 omega    1.00   86.00   1.0000    1.0000
omega____ theta____ kappa____ phi______ frames
    -       36.6014  -99.0000  120.0000 85

#__ type_ start__ end____ width___ exp.time_
  8 omega   66.00  178.00   1.0000   15.0000
omega____ theta____ kappa____ phi______ frames
    -      104.7667   50.0000   90.0000 112

#__ type_ start__ end____ width___ exp.time_
  9 omega   63.00  178.00   1.0000   15.0000
omega____ theta____ kappa____ phi______ frames
    -      104.7667   77.0000   30.0000 115

#__ type_ start__ end____ width___ exp.time_
 10 omega   63.00  178.00   1.0000   15.0000
omega____ theta____ kappa____ phi______ frames
    -      104.7667   77.0000  -30.0000 115

#__ type_ start__ end____ width___ exp.time_
 11 omega   66.00  178.00   1.0000   15.0000
omega____ theta____ kappa____ phi______ frames
    -      104.7667   50.0000   60.0000 112

#__ type_ start__ end____ width___ exp.time_
 12 omega  100.00  178.00   1.0000   15.0000
omega____ theta____ kappa____ phi______ frames
    -      104.7667  111.0000  150.0000 78

#__ type_ start__ end____ width___ exp.time_
 13 omega   63.00  178.00   1.0000   15.0000
omega____ theta____ kappa____ phi______ frames
    -      104.7667   77.0000    0.0000 115

#__ type_ start__ end____ width___ exp.time_
 14 omega   66.00  178.00   1.0000   15.0000
omega____ theta____ kappa____ phi______ frames
    -      104.7667   50.0000   30.0000 112

#__ type_ start__ end____ width___ exp.time_
 15 omega   64.00  178.00   1.0000   15.0000
omega____ theta____ kappa____ phi______ frames
    -      104.7667   63.0000   60.0000 114

#__ type_ start__ end____ width___ exp.time_
 16 omega   17.00   93.00   1.0000   15.0000
omega____ theta____ kappa____ phi______ frames
    -      104.7667  -38.0000  -90.0000 76

#__ type_ start__ end____ width___ exp.time_
 17 omega   64.00  178.00   1.0000   15.0000
omega____ theta____ kappa____ phi______ frames
    -      104.7667   63.0000   30.0000 114

#__ type_ start__ end____ width___ exp.time_
 18 omega   64.00  178.00   1.0000   15.0000
omega____ theta____ kappa____ phi______ frames
    -      104.7667   63.0000    0.0000 114

#__ type_ start__ end____ width___ exp.time_
 19 omega   63.00  178.00   1.0000   15.0000
omega____ theta____ kappa____ phi______ frames
    -      104.7667   77.0000  -60.0000 115

#__ type_ start__ end____ width___ exp.time_
 20 omega   64.00  178.00   1.0000   15.0000
omega____ theta____ kappa____ phi______ frames
    -      104.7667   63.0000  -30.0000 114

#__ type_ start__ end____ width___ exp.time_
 21 omega  100.00  178.00   1.0000   15.0000
omega____ theta____ kappa____ phi______ frames
    -      104.7667  111.0000 -180.0000 78

#__ type_ start__ end____ width___ exp.time_
 22 omega   63.00  178.00   1.0000   15.0000
omega____ theta____ kappa____ phi______ frames
    -      104.7667   38.0000   90.0000 115

#__ type_ start__ end____ width___ exp.time_
 23 omega   63.00  178.00   1.0000   15.0000
omega____ theta____ kappa____ phi______ frames
    -      104.7667   77.0000   60.0000 115

#__ type_ start__ end____ width___ exp.time_
 24 omega   63.00  178.00   1.0000   15.0000
omega____ theta____ kappa____ phi______ frames
    -      104.7667   38.0000   60.0000 115

#__ type_ start__ end____ width___ exp.time_
 25 omega   17.00   93.00   1.0000   15.0000
omega____ theta____ kappa____ phi______ frames
    -      104.7667  -38.0000  150.0000 76

#__ type_ start__ end____ width___ exp.time_
 26 omega   63.00  178.00   1.0000   15.0000
omega____ theta____ kappa____ phi______ frames
    -      104.7667   38.0000   30.0000 115

#__ type_ start__ end____ width___ exp.time_
 27 omega  100.00  178.00   1.0000   15.0000
omega____ theta____ kappa____ phi______ frames
    -      104.7667  111.0000 -150.0000 78

#__ type_ start__ end____ width___ exp.time_
 28 omega   66.00  178.00   1.0000   15.0000
omega____ theta____ kappa____ phi______ frames
    -      104.7667   50.0000  150.0000 112

#__ type_ start__ end____ width___ exp.time_
 29 omega -125.00    3.00   1.0000    1.0000
omega____ theta____ kappa____ phi______ frames
    -      -36.6014  -57.0000 -120.0000 128

#__ type_ start__ end____ width___ exp.time_
 30 omega -128.00  -79.00   1.0000    1.0000
omega____ theta____ kappa____ phi______ frames
    -      -36.6014  -99.0000  -30.0000 49

#__ type_ start__ end____ width___ exp.time_
 31 omega  -26.00    1.00   1.0000    1.0000
omega____ theta____ kappa____ phi______ frames
    -       36.6014  122.0000  119.4406 27
;
_diffrn_measurement_device 'four-circle diffractometer'
_diffrn_measurement_device_type 'SuperNova, Dual, Cu at zero, AtlasS2'
_diffrn_measurement_method '\w scans'
_diffrn_orient_matrix_UB_11 0.1434053000
_diffrn_orient_matrix_UB_12 -0.0337032000
_diffrn_orient_matrix_UB_13 0.1366059000
_diffrn_orient_matrix_UB_21 -0.1538386000
_diffrn_orient_matrix_UB_22 -0.0154386000
_diffrn_orient_matrix_UB_23 0.1227790000
_diffrn_orient_matrix_UB_31 -0.0346971000
_diffrn_orient_matrix_UB_32 -0.0709366000
_diffrn_orient_matrix_UB_33 -0.0916707000
_diffrn_radiation_monochromator mirror
_diffrn_radiation_probe x-ray
_diffrn_radiation_type CuK\a
_diffrn_radiation_wavelength 1.54184
_diffrn_reflns_av_R_equivalents 0.0162
_diffrn_reflns_av_unetI/netI 0.0132
_diffrn_reflns_Laue_measured_fraction_full 0.999
_diffrn_reflns_Laue_measured_fraction_max 0.997
_diffrn_reflns_limit_h_max 8
_diffrn_reflns_limit_h_min -8
_diffrn_reflns_limit_k_max 22
_diffrn_reflns_limit_k_min -23
_diffrn_reflns_limit_l_max 8
_diffrn_reflns_limit_l_min -9
_diffrn_reflns_number 14593
_diffrn_reflns_point_group_measured_fraction_full 0.982
_diffrn_reflns_point_group_measured_fraction_max 0.975
_diffrn_reflns_theta_full 67.684
_diffrn_reflns_theta_max 68.820
_diffrn_reflns_theta_min 4.594
_diffrn_source 'sealed X-ray tube'
_diffrn_source_type 'SuperNova (Cu) X-ray Source'
_exptl_absorpt_coefficient_mu 0.828
_exptl_absorpt_correction_T_max 1.00000
_exptl_absorpt_correction_T_min 0.84888
_exptl_absorpt_correction_type multi-scan
_exptl_absorpt_process_details
;
CrysAlisPro, Agilent Technologies,
Version 1.171.37.35 (release 13-08-2014 CrysAlis171 .NET)
(compiled Aug 13 2014,18:06:01)
Empirical absorption correction using spherical harmonics,
 implemented in SCALE3 ABSPACK scaling algorithm.
;
_exptl_crystal_colour colourless
_exptl_crystal_colour_primary colourless
_exptl_crystal_density_diffrn 1.364
_exptl_crystal_description prism
_exptl_crystal_F_000 448
_exptl_crystal_size_max 0.28
_exptl_crystal_size_mid 0.26
_exptl_crystal_size_min 0.2
_refine_diff_density_max 0.181
_refine_diff_density_min -0.317
_refine_diff_density_rms 0.084
_refine_ls_abs_structure_details
;
 Flack x determined using 1761 quotients [(I+)-(I-)]/[(I+)+(I-)]
 (Parsons, Flack and Wagner, Acta Cryst. B69 (2013) 249-259).
;
_refine_ls_abs_structure_Flack -0.01(3)
_refine_ls_extinction_method none
_refine_ls_goodness_of_fit_ref 1.102
_refine_ls_hydrogen_treatment constr
_refine_ls_matrix_type full
_refine_ls_number_parameters 291
_refine_ls_number_reflns 3774
_refine_ls_number_restraints 1
_refine_ls_restrained_S_all 1.102
_refine_ls_R_factor_all 0.0376
_refine_ls_R_factor_gt 0.0375
_refine_ls_shift/su_max 0.000
_refine_ls_shift/su_mean 0.000
_refine_ls_structure_factor_coef Fsqd
_refine_ls_weighting_details 'w=1/[\s^2^(Fo^2^)+(0.0638P)^2^+0.0511P] where P=(Fo^2^+2Fc^2^)/3'
_refine_ls_weighting_scheme calc
_refine_ls_wR_factor_gt 0.0906
_refine_ls_wR_factor_ref 0.0908
_reflns_Friedel_coverage 0.895
_reflns_Friedel_fraction_full 0.963
_reflns_Friedel_fraction_max 0.951
_reflns_number_gt 3753
_reflns_number_total 3774
_reflns_threshold_expression 'I > 2\s(I)'
_cod_data_source_file ja6b11079_si_003.cif
_cod_data_source_block vsr2-122-1a
_cod_database_code 4125779
_shelxl_version_number 2014/6
_shelx_space_group_comment
;
The symmetry employed for this shelxl refinement is uniquely defined
by the following loop, which should always be used as a source of
symmetry information in preference to the above space-group names.
They are only intended as comments.
;
_reflns_odcompleteness_completeness 99.95
_reflns_odcompleteness_iscentric 1
_reflns_odcompleteness_theta 64.99
_olex2_refinement_description
;
1. Fixed Uiso
 At 1.2 times of:
  All C(H) groups
 At 1.5 times of:
  All C(H,H,H) groups
2.a Ternary CH refined with riding coordinates:
 C1(H1), C11(H11)
2.b Aromatic/amide H refined with riding coordinates:
 C5(H5), C6(H6), C7(H7), C8(H8), C14(H14), C15(H15), C16(H16), C17(H17),
 C19(H19), C20(H20)
2.c Idealised Me refined as rotating group:
 C22(H22A,H22B,H22C), C24(H24A,H24B,H24C)
;
_olex2_submission_special_instructions 'No special instructions were received'

loop_
_space_group_symop_operation_xyz
'x, y, z'
'-x, y+1/2, -z'

loop_
_atom_site_label
_atom_site_type_symbol
_atom_site_fract_x
_atom_site_fract_y
_atom_site_fract_z
_atom_site_U_iso_or_equiv
_atom_site_adp_type
_atom_site_occupancy
_atom_site_site_symmetry_order
_atom_site_calc_flag
_atom_site_refinement_flags_posn
O1 O 1.1209(3) 0.61064(11) 0.5233(2) 0.0700(5) Uani 1 1 d .
O2 O 0.8625(3) 0.54979(9) 0.51317(19) 0.0569(4) Uani 1 1 d .
O3 O 0.88992(19) 0.51823(8) -0.01971(16) 0.0463(3) Uani 1 1 d .
O4 O 1.1541(4) 0.44130(12) -0.1243(5) 0.0998(8) Uani 1 1 d .
O5 O 1.3352(3) 0.52669(13) -0.1551(3) 0.0765(6) Uani 1 1 d .
O6 O 0.8426(2) 0.66820(8) -0.0260(2) 0.0540(4) Uani 1 1 d .
N1 N 1.1908(3) 0.50170(11) -0.1172(2) 0.0540(5) Uani 1 1 d .
C1 C 1.1366(2) 0.59099(10) 0.1155(2) 0.0385(4) Uani 1 1 d .
H1 H 1.2612 0.5727 0.1478 0.046 Uiso 1 1 calc R
C2 C 1.0065(3) 0.56347(10) 0.2443(2) 0.0404(4) Uani 1 1 d .
C3 C 1.0091(3) 0.57742(11) 0.4312(3) 0.0487(5) Uani 1 1 d .
C4 C 0.7234(3) 0.51186(11) 0.4242(3) 0.0485(4) Uani 1 1 d .
C5 C 0.5802(4) 0.49064(14) 0.5216(3) 0.0626(6) Uani 1 1 d .
H5 H 0.5808 0.5019 0.6416 0.075 Uiso 1 1 calc R
C6 C 0.4375(4) 0.45274(15) 0.4383(4) 0.0675(7) Uani 1 1 d .
H6 H 0.3401 0.4388 0.5025 0.081 Uiso 1 1 calc R
C7 C 0.4362(3) 0.43498(14) 0.2604(4) 0.0640(6) Uani 1 1 d .
H7 H 0.3398 0.4084 0.2067 0.077 Uiso 1 1 calc R
C8 C 0.5777(3) 0.45661(12) 0.1619(3) 0.0540(5) Uani 1 1 d .
H8 H 0.5761 0.4448 0.0421 0.065 Uiso 1 1 calc R
C9 C 0.7224(3) 0.49598(10) 0.2426(3) 0.0430(4) Uani 1 1 d .
C10 C 0.8744(3) 0.52504(10) 0.1586(2) 0.0406(4) Uani 1 1 d .
C11 C 1.0524(3) 0.55438(10) -0.0572(2) 0.0416(4) Uani 1 1 d .
H11 H 1.0228 0.5888 -0.1513 0.050 Uiso 1 1 calc R
C12 C 1.1450(2) 0.66969(10) 0.1068(2) 0.0382(4) Uani 1 1 d .
C13 C 1.3054(3) 0.70632(10) 0.1782(2) 0.0393(4) Uani 1 1 d .
C14 C 1.4656(3) 0.67365(12) 0.2625(3) 0.0502(5) Uani 1 1 d .
H14 H 1.4677 0.6256 0.2747 0.060 Uiso 1 1 calc R
C15 C 1.6168(3) 0.71150(14) 0.3260(3) 0.0595(6) Uani 1 1 d .
H15 H 1.7195 0.6887 0.3810 0.071 Uiso 1 1 calc R
C16 C 1.6199(4) 0.78405(15) 0.3098(4) 0.0635(6) Uani 1 1 d .
H16 H 1.7248 0.8090 0.3511 0.076 Uiso 1 1 calc R
C17 C 1.4689(3) 0.81744(13) 0.2336(3) 0.0580(5) Uani 1 1 d .
H17 H 1.4707 0.8656 0.2242 0.070 Uiso 1 1 calc R
C18 C 1.3076(3) 0.78051(11) 0.1678(3) 0.0466(5) Uani 1 1 d .
C19 C 1.1476(3) 0.81549(12) 0.0951(3) 0.0535(5) Uani 1 1 d .
H19 H 1.1474 0.8638 0.0908 0.064 Uiso 1 1 calc R
C20 C 0.9942(3) 0.78020(12) 0.0313(3) 0.0531(5) Uani 1 1 d .
H20 H 0.8899 0.8043 -0.0151 0.064 Uiso 1 1 calc R
C21 C 0.9925(3) 0.70680(11) 0.0351(2) 0.0428(4) Uani 1 1 d .
C22 C 0.6974(4) 0.70041(18) -0.1385(4) 0.0711(7) Uani 1 1 d .
H22A H 0.7495 0.7240 -0.2346 0.107 Uiso 1 1 calc GR
H22B H 0.6335 0.7333 -0.0703 0.107 Uiso 1 1 calc GR
H22C H 0.6122 0.6656 -0.1860 0.107 Uiso 1 1 calc GR
N2 N 1.0074(5) 0.3633(3) 0.4121(6) 0.1227(14) Uani 1 1 d .
C23 C 0.8948(5) 0.3233(2) 0.3900(4) 0.0792(8) Uani 1 1 d .
C24 C 0.7473(5) 0.2729(2) 0.3573(5) 0.0864(9) Uani 1 1 d .
H24A H 0.7196 0.2670 0.2312 0.130 Uiso 1 1 calc GR
H24B H 0.6390 0.2890 0.4092 0.130 Uiso 1 1 calc GR
H24C H 0.7858 0.2292 0.4098 0.130 Uiso 1 1 calc GR

loop_
_atom_site_aniso_label
_atom_site_aniso_U_11
_atom_site_aniso_U_22
_atom_site_aniso_U_33
_atom_site_aniso_U_23
_atom_site_aniso_U_13
_atom_site_aniso_U_12
O1 0.0960(13) 0.0782(12) 0.0347(7) -0.0040(7) 0.0005(8) -0.0251(10)
O2 0.0818(10) 0.0588(9) 0.0320(6) 0.0006(6) 0.0162(6) -0.0072(8)
O3 0.0507(7) 0.0581(8) 0.0310(6) -0.0065(5) 0.0088(5) -0.0060(6)
O4 0.0881(13) 0.0615(13) 0.151(2) -0.0447(14) 0.0154(14) 0.0060(10)
O5 0.0645(11) 0.1038(15) 0.0656(10) 0.0066(10) 0.0297(9) 0.0175(10)
O6 0.0414(7) 0.0589(9) 0.0605(9) 0.0060(7) -0.0021(6) 0.0067(6)
N1 0.0576(10) 0.0659(12) 0.0398(8) -0.0069(7) 0.0111(7) 0.0120(8)
C1 0.0421(9) 0.0423(9) 0.0311(8) 0.0015(6) 0.0039(7) 0.0041(7)
C2 0.0524(9) 0.0399(9) 0.0293(8) 0.0037(6) 0.0060(7) 0.0033(7)
C3 0.0703(13) 0.0462(10) 0.0301(8) 0.0027(7) 0.0067(8) -0.0005(9)
C4 0.0619(12) 0.0444(10) 0.0410(10) 0.0074(8) 0.0145(9) 0.0064(8)
C5 0.0772(15) 0.0630(13) 0.0512(12) 0.0104(10) 0.0265(11) 0.0026(11)
C6 0.0616(13) 0.0707(15) 0.0739(15) 0.0227(12) 0.0272(12) 0.0052(11)
C7 0.0504(11) 0.0625(14) 0.0793(16) 0.0147(12) 0.0068(11) -0.0025(10)
C8 0.0540(11) 0.0555(12) 0.0526(11) 0.0044(9) 0.0054(9) 0.0027(9)
C9 0.0476(9) 0.0409(9) 0.0417(9) 0.0062(7) 0.0097(7) 0.0064(7)
C10 0.0508(10) 0.0410(9) 0.0311(8) 0.0008(7) 0.0084(7) 0.0062(7)
C11 0.0481(9) 0.0466(10) 0.0310(8) 0.0000(7) 0.0086(7) 0.0044(8)
C12 0.0421(9) 0.0418(10) 0.0318(8) 0.0042(6) 0.0091(7) 0.0057(7)
C13 0.0436(10) 0.0413(9) 0.0339(8) 0.0012(6) 0.0082(7) 0.0055(7)
C14 0.0477(11) 0.0517(11) 0.0507(11) -0.0019(9) 0.0008(8) 0.0069(8)
C15 0.0470(11) 0.0690(15) 0.0611(13) -0.0070(11) -0.0034(9) 0.0058(10)
C16 0.0573(13) 0.0697(15) 0.0627(14) -0.0120(11) 0.0017(10) -0.0129(11)
C17 0.0676(14) 0.0496(12) 0.0570(12) -0.0040(9) 0.0067(10) -0.0091(10)
C18 0.0570(12) 0.0433(11) 0.0406(10) 0.0020(7) 0.0108(8) 0.0016(8)
C19 0.0659(13) 0.0400(10) 0.0552(12) 0.0076(8) 0.0091(10) 0.0077(8)
C20 0.0553(12) 0.0493(11) 0.0554(12) 0.0142(9) 0.0094(9) 0.0162(9)
C21 0.0418(9) 0.0483(10) 0.0390(9) 0.0063(7) 0.0073(7) 0.0067(7)
C22 0.0552(13) 0.0897(19) 0.0649(14) 0.0105(14) -0.0137(11) 0.0103(12)
N2 0.088(2) 0.144(4) 0.130(3) 0.006(3) -0.026(2) -0.007(2)
C23 0.0705(17) 0.099(2) 0.0667(16) 0.0137(15) -0.0012(12) 0.0189(17)
C24 0.092(2) 0.091(2) 0.0794(19) 0.0170(17) 0.0252(17) 0.0042(17)

loop_
_atom_type_symbol
_atom_type_description
_atom_type_scat_dispersion_real
_atom_type_scat_dispersion_imag
_atom_type_scat_source
C C 0.0181 0.0091 'International Tables Vol C Tables 4.2.6.8 and 6.1.1.4'
H H 0.0000 0.0000 'International Tables Vol C Tables 4.2.6.8 and 6.1.1.4'
N N 0.0311 0.0180 'International Tables Vol C Tables 4.2.6.8 and 6.1.1.4'
O O 0.0492 0.0322 'International Tables Vol C Tables 4.2.6.8 and 6.1.1.4'

loop_
_geom_angle_atom_site_label_1
_geom_angle_atom_site_label_2
_geom_angle_atom_site_label_3
_geom_angle
C4 O2 C3 123.25(15)
C10 O3 C11 106.95(14)
C21 O6 C22 119.10(19)
O4 N1 O5 124.8(2)
O4 N1 C11 120.8(2)
O5 N1 C11 114.4(2)
C2 C1 H1 109.3
C2 C1 C11 99.05(14)
C2 C1 C12 114.08(15)
C11 C1 H1 109.3
C12 C1 H1 109.3
C12 C1 C11 115.47(15)
C3 C2 C1 127.77(18)
C10 C2 C1 110.32(15)
C10 C2 C3 121.82(18)
O1 C3 O2 116.93(18)
O1 C3 C2 128.0(2)
O2 C3 C2 115.07(18)
O2 C4 C5 116.9(2)
O2 C4 C9 122.23(18)
C5 C4 C9 120.9(2)
C4 C5 H5 120.5
C6 C5 C4 119.1(2)
C6 C5 H5 120.5
C5 C6 H6 119.5
C5 C6 C7 120.9(2)
C7 C6 H6 119.5
C6 C7 H7 119.9
C6 C7 C8 120.3(2)
C8 C7 H7 119.9
C7 C8 H8 120.1
C7 C8 C9 119.8(2)
C9 C8 H8 120.1
C4 C9 C10 114.10(19)
C8 C9 C4 118.97(19)
C8 C9 C10 126.91(19)
O3 C10 C9 122.08(17)
C2 C10 O3 114.37(16)
C2 C10 C9 123.46(17)
O3 C11 N1 108.28(16)
O3 C11 C1 109.08(13)
O3 C11 H11 110.1
N1 C11 C1 109.21(14)
N1 C11 H11 110.1
C1 C11 H11 110.1
C13 C12 C1 120.82(15)
C21 C12 C1 119.84(17)
C21 C12 C13 119.29(17)
C12 C13 C18 119.07(17)
C14 C13 C12 123.91(17)
C14 C13 C18 117.02(19)
C13 C14 H14 119.4
C15 C14 C13 121.3(2)
C15 C14 H14 119.4
C14 C15 H15 119.4
C14 C15 C16 121.2(2)
C16 C15 H15 119.4
C15 C16 H16 120.3
C17 C16 C15 119.4(2)
C17 C16 H16 120.3
C16 C17 H17 119.3
C16 C17 C18 121.4(2)
C18 C17 H17 119.3
C17 C18 C13 119.5(2)
C19 C18 C13 119.07(19)
C19 C18 C17 121.4(2)
C18 C19 H19 119.3
C20 C19 C18 121.3(2)
C20 C19 H19 119.3
C19 C20 H20 119.9
C19 C20 C21 120.17(19)
C21 C20 H20 119.9
O6 C21 C12 115.86(17)
O6 C21 C20 123.13(18)
C12 C21 C20 120.99(19)
O6 C22 H22A 109.5
O6 C22 H22B 109.5
O6 C22 H22C 109.5
H22A C22 H22B 109.5
H22A C22 H22C 109.5
H22B C22 H22C 109.5
N2 C23 C24 178.3(4)
C23 C24 H24A 109.5
C23 C24 H24B 109.5
C23 C24 H24C 109.5
H24A C24 H24B 109.5
H24A C24 H24C 109.5
H24B C24 H24C 109.5

loop_
_geom_bond_atom_site_label_1
_geom_bond_atom_site_label_2
_geom_bond_distance
O1 C3 1.204(3)
O2 C3 1.383(3)
O2 C4 1.371(3)
O3 C10 1.364(2)
O3 C11 1.419(2)
O4 N1 1.193(3)
O5 N1 1.210(3)
O6 C21 1.363(3)
O6 C22 1.433(3)
N1 C11 1.523(2)
C1 H1 0.9800
C1 C2 1.509(2)
C1 C11 1.557(2)
C1 C12 1.518(3)
C2 C3 1.432(3)
C2 C10 1.332(3)
C4 C5 1.385(3)
C4 C9 1.402(3)
C5 H5 0.9300
C5 C6 1.372(4)
C6 H6 0.9300
C6 C7 1.383(4)
C7 H7 0.9300
C7 C8 1.383(3)
C8 H8 0.9300
C8 C9 1.390(3)
C9 C10 1.433(3)
C11 H11 0.9800
C12 C13 1.425(3)
C12 C21 1.386(2)
C13 C14 1.421(3)
C13 C18 1.430(3)
C14 H14 0.9300
C14 C15 1.368(3)
C15 H15 0.9300
C15 C16 1.402(4)
C16 H16 0.9300
C16 C17 1.353(4)
C17 H17 0.9300
C17 C18 1.421(3)
C18 C19 1.409(3)
C19 H19 0.9300
C19 C20 1.355(3)
C20 H20 0.9300
C20 C21 1.413(3)
C22 H22A 0.9600
C22 H22B 0.9600
C22 H22C 0.9600
N2 C23 1.125(6)
C23 C24 1.449(6)
C24 H24A 0.9600
C24 H24B 0.9600
C24 H24C 0.9600
